data_7206768
loop_
_publ_author_name
'Belhocine, Tayeb'
'Forsyth, Stewart A.'
'Gunaratne, H. Q. Nimal'
'Nieuwenhuyzen, Mark'
'Nockemann, Peter'
'Puga, Alberto V.'
'Seddon, Kenneth R.'
'Srinivasan, Geetha'
'Whiston, Keith'

_publ_section_title
;
 Azepanium ionic liquids
;
_journal_issue 11
_journal_name_full 'Green Chemistry'
_journal_page_first 3137
_journal_paper_doi 10.1039/c1gc15189d
_journal_volume 13
_journal_year 2011
_chemical_formula_sum 'C11 H24 I N'
_chemical_formula_weight 297.21
_chemical_name_systematic
;
?
;
_space_group_IT_number 88
_symmetry_cell_setting tetragonal
_symmetry_space_group_name_Hall '-I 4ad'
_symmetry_space_group_name_H-M 'I 41/a :2'
_atom_sites_solution_hydrogens geom
_atom_sites_solution_primary direct
_atom_sites_solution_secondary difmap
_audit_creation_method SHELXL-97
_cell_angle_alpha 90.00
_cell_angle_beta 90.00
_cell_angle_gamma 90.00
_cell_formula_units_Z 16
_cell_length_a 14.0810(2)
_cell_length_b 14.0810(2)
_cell_length_c 27.3030(4)
_cell_measurement_temperature 150(2)
_cell_volume 5413.49(13)
_computing_cell_refinement KappaCCD
_computing_data_collection KappaCCD
_computing_data_reduction 'Denzo and Scalepak (Otwinowski & Minor, 1997)'
_computing_molecular_graphics SHELXTL
_computing_publication_material SHELXTL
_computing_structure_refinement 'SHELXL-97 (Sheldrick, 1997)'
_computing_structure_solution 'SHELXS-97 (Sheldrick, 1990)'
_diffrn_ambient_temperature 150(2)
_diffrn_measured_fraction_theta_full 0.999
_diffrn_measured_fraction_theta_max 0.999
_diffrn_measurement_device_type KappaCCD
_diffrn_measurement_method CCD
_diffrn_radiation_monochromator graphite
_diffrn_radiation_source 'fine-focus sealed tube'
_diffrn_radiation_type MoK\a
_diffrn_radiation_wavelength 0.71073
_diffrn_reflns_av_R_equivalents 0.0801
_diffrn_reflns_av_sigmaI/netI 0.0329
_diffrn_reflns_limit_h_max 18
_diffrn_reflns_limit_h_min -17
_diffrn_reflns_limit_k_max 17
_diffrn_reflns_limit_k_min -18
_diffrn_reflns_limit_l_max 34
_diffrn_reflns_limit_l_min -35
_diffrn_reflns_number 30345
_diffrn_reflns_theta_full 27.48
_diffrn_reflns_theta_max 27.48
_diffrn_reflns_theta_min 2.98
_exptl_absorpt_coefficient_mu 2.332
_exptl_absorpt_correction_T_max 0.6527
_exptl_absorpt_correction_T_min 0.5413
_exptl_absorpt_correction_type multi-scan
_exptl_crystal_colour block
_exptl_crystal_density_diffrn 1.459
_exptl_crystal_density_meas ?
_exptl_crystal_density_method 'not measured'
_exptl_crystal_description colourless
_exptl_crystal_F_000 2400
_exptl_crystal_size_max 0.30
_exptl_crystal_size_mid 0.30
_exptl_crystal_size_min 0.20
_refine_diff_density_max 0.845
_refine_diff_density_min -1.044
_refine_diff_density_rms 0.173
_refine_ls_extinction_method none
_refine_ls_goodness_of_fit_ref 1.144
_refine_ls_hydrogen_treatment geom
_refine_ls_matrix_type full
_refine_ls_number_parameters 106
_refine_ls_number_reflns 3096
_refine_ls_number_restraints 0
_refine_ls_restrained_S_all 1.144
_refine_ls_R_factor_all 0.0518
_refine_ls_R_factor_gt 0.0347
_refine_ls_shift/su_max 0.000
_refine_ls_shift/su_mean 0.000
_refine_ls_structure_factor_coef Fsqd
_refine_ls_weighting_details 'calc w=1/[\s^2^(Fo^2^)+(0.0712P)^2^+5.1775P] where P=(Fo^2^+2Fc^2^)/3'
_refine_ls_weighting_scheme calc
_refine_ls_wR_factor_gt 0.0947
_refine_ls_wR_factor_ref 0.1224
_reflns_number_gt 2476
_reflns_number_total 3096
_reflns_threshold_expression >2sigma(I)
_cod_data_source_file c1gc15189d.txt
_cod_data_source_block k09prr34
_cod_depositor_comments
;
The following automatic conversions were performed:

'_symmetry_cell_setting' value 'Tetragonal' changed to 'tetragonal'
according to /home/saulius/struct/CIF-dictionaries/cif_core.dic
dictionary named 'cif_core.dic' version 2.4.1 from 2010-06-29.

Automatic conversion script
Id: cif_fix_values 1715 2011-07-08 13:25:40Z adriana 

The following automatic conversions were performed:

'_exptl_crystal_density_meas' value 'not measured' was changed to '?'
- the value is perceived as not measured.

Automatic conversion script
Id: cif_fix_values 3008 2015-01-20 13:52:24Z robertas 
;
_cod_original_sg_symbol_H-M I4(1)/a
_cod_database_code 7206768

loop_
_symmetry_equiv_pos_as_xyz
'x, y, z'
'-x, -y+1/2, z'
'-y+3/4, x+1/4, z+1/4'
'y+1/4, -x+1/4, z+1/4'
'x+1/2, y+1/2, z+1/2'
'-x+1/2, -y+1, z+1/2'
'-y+5/4, x+3/4, z+3/4'
'y+3/4, -x+3/4, z+3/4'
'-x, -y, -z'
'x, y-1/2, -z'
'y-3/4, -x-1/4, -z-1/4'
'-y-1/4, x-1/4, -z-1/4'
'-x+1/2, -y+1/2, -z+1/2'
'x+1/2, y, -z+1/2'
'y-1/4, -x+1/4, -z+1/4'
'-y+1/4, x+1/4, -z+1/4'

loop_
_atom_site_label
_atom_site_type_symbol
_atom_site_fract_x
_atom_site_fract_y
_atom_site_fract_z
_atom_site_U_iso_or_equiv
_atom_site_adp_type
_atom_site_occupancy
_atom_site_symmetry_multiplicity
_atom_site_calc_flag
_atom_site_refinement_flags
_atom_site_disorder_assembly
_atom_site_disorder_group
N1 N 0.6437(7) 0.0926(7) 0.5835(3) 0.032(3) Uiso 0.50 1 d P A 1
C2 C 0.6380(5) -0.0154(5) 0.5919(2) 0.0264(14) Uiso 0.50 1 d P A 1
H2A H 0.6569 -0.0483 0.5614 0.032 Uiso 0.50 1 calc PR A 1
H2B H 0.6842 -0.0332 0.6176 0.032 Uiso 0.50 1 calc PR A 1
C3 C 0.5394(6) -0.0507(6) 0.6071(3) 0.0352(17) Uiso 0.50 1 d P A 1
H3A H 0.4908 -0.0090 0.5921 0.042 Uiso 0.50 1 calc PR A 1
H3B H 0.5299 -0.1155 0.5939 0.042 Uiso 0.50 1 calc PR A 1
C4 C 0.5236(8) -0.0530(8) 0.6626(4) 0.041(2) Uiso 0.50 1 d P A 1
H4A H 0.5791 -0.0838 0.6783 0.049 Uiso 0.50 1 calc PR A 1
H4B H 0.4671 -0.0925 0.6697 0.049 Uiso 0.50 1 calc PR A 1
C5 C 0.5094(7) 0.0453(9) 0.6855(4) 0.038(2) Uiso 0.50 1 d P A 1
H5A H 0.5054 0.0384 0.7215 0.046 Uiso 0.50 1 calc PR A 1
H5B H 0.4482 0.0718 0.6739 0.046 Uiso 0.50 1 calc PR A 1
C6 C 0.5894(6) 0.1158(6) 0.6731(3) 0.0352(17) Uiso 0.50 1 d P A 1
H6A H 0.6516 0.0853 0.6791 0.042 Uiso 0.50 1 calc PR A 1
H6B H 0.5845 0.1719 0.6948 0.042 Uiso 0.50 1 calc PR A 1
C7 C 0.5839(5) 0.1489(5) 0.6185(2) 0.0243(14) Uiso 0.50 1 d P A 1
H7A H 0.5169 0.1455 0.6077 0.029 Uiso 0.50 1 calc PR A 1
H7B H 0.6037 0.2163 0.6168 0.029 Uiso 0.50 1 calc PR A 1
C8 C 0.7458(5) 0.1220(5) 0.5905(3) 0.0268(14) Uiso 0.50 1 d P A 1
H8A H 0.7616 0.1153 0.6256 0.032 Uiso 0.50 1 calc PR A 1
H8B H 0.7512 0.1902 0.5821 0.032 Uiso 0.50 1 calc PR A 1
C9 C 0.8215(6) 0.0668(8) 0.5603(3) 0.036(2) Uiso 0.50 1 d P A 1
H9A H 0.8246 -0.0003 0.5711 0.044 Uiso 0.50 1 calc PR A 1
H9B H 0.8059 0.0685 0.5250 0.044 Uiso 0.50 1 calc PR A 1
C10 C 0.9164(8) 0.1172(8) 0.5701(4) 0.057(2) Uiso 0.50 1 d P A 1
H10A H 0.9116 0.1845 0.5599 0.069 Uiso 0.50 1 calc PR A 1
H10B H 0.9305 0.1157 0.6056 0.069 Uiso 0.50 1 calc PR A 1
C11 C 0.9965(9) 0.0691(10) 0.5420(4) 0.066(3) Uiso 0.50 1 d P A 1
H11A H 1.0563 0.1023 0.5485 0.098 Uiso 0.50 1 calc PR A 1
H11B H 0.9827 0.0712 0.5068 0.098 Uiso 0.50 1 calc PR A 1
H11C H 1.0019 0.0028 0.5525 0.098 Uiso 0.50 1 calc PR A 1
C71 C 0.6057(10) 0.1240(11) 0.5372(5) 0.034(4) Uiso 0.50 1 d P A 1
H71A H 0.6118 0.1932 0.5347 0.050 Uiso 0.50 1 calc PR A 1
H71B H 0.5385 0.1063 0.5350 0.050 Uiso 0.50 1 calc PR A 1
H71C H 0.6409 0.0939 0.5104 0.050 Uiso 0.50 1 calc PR A 1
N1' N 0.6412(7) 0.0715(8) 0.5824(4) 0.034(3) Uiso 0.50 1 d P B 2
C2' C 0.5733(7) -0.0179(7) 0.5863(3) 0.044(2) Uiso 0.50 1 d P B 2
H2'A H 0.5086 0.0018 0.5763 0.053 Uiso 0.50 1 calc PR B 2
H2'B H 0.5953 -0.0662 0.5625 0.053 Uiso 0.50 1 calc PR B 2
C3' C 0.5669(8) -0.0640(7) 0.6363(4) 0.053(2) Uiso 0.50 1 d P B 2
H3'A H 0.5460 -0.1305 0.6316 0.064 Uiso 0.50 1 calc PR B 2
H3'B H 0.6316 -0.0659 0.6504 0.064 Uiso 0.50 1 calc PR B 2
C4' C 0.5031(7) -0.0191(9) 0.6726(4) 0.045(2) Uiso 0.50 1 d P B 2
H4'A H 0.4388 -0.0174 0.6580 0.054 Uiso 0.50 1 calc PR B 2
H4'B H 0.4999 -0.0621 0.7012 0.054 Uiso 0.50 1 calc PR B 2
C5' C 0.5236(10) 0.0764(10) 0.6912(4) 0.055(3) Uiso 0.50 1 d P B 2
H5'A H 0.5756 0.0720 0.7155 0.065 Uiso 0.50 1 calc PR B 2
H5'B H 0.4666 0.1006 0.7084 0.065 Uiso 0.50 1 calc PR B 2
C6' C 0.5510(9) 0.1451(9) 0.6530(5) 0.067(3) Uiso 0.50 1 d P B 2
H6'A H 0.4992 0.1469 0.6285 0.080 Uiso 0.50 1 calc PR B 2
H6'B H 0.5536 0.2086 0.6685 0.080 Uiso 0.50 1 calc PR B 2
C7' C 0.6386(7) 0.1314(8) 0.6269(4) 0.052(2) Uiso 0.50 1 d P B 2
H7'A H 0.6850 0.1044 0.6503 0.063 Uiso 0.50 1 calc PR B 2
H7'B H 0.6624 0.1950 0.6176 0.063 Uiso 0.50 1 calc PR B 2
C8' C 0.7390(7) 0.0307(7) 0.5721(3) 0.047(2) Uiso 0.50 1 d P B 2
H8'A H 0.7541 -0.0169 0.5977 0.056 Uiso 0.50 1 calc PR B 2
H8'B H 0.7372 -0.0028 0.5403 0.056 Uiso 0.50 1 calc PR B 2
C9' C 0.8156(7) 0.1018(8) 0.5707(5) 0.049(3) Uiso 0.50 1 d P B 2
H9'A H 0.8209 0.1320 0.6034 0.059 Uiso 0.50 1 calc PR B 2
H9'B H 0.7985 0.1519 0.5469 0.059 Uiso 0.50 1 calc PR B 2
C10' C 0.9112(9) 0.0604(10) 0.5568(4) 0.066(3) Uiso 0.50 1 d P B 2
H10C H 0.9289 0.0125 0.5817 0.079 Uiso 0.50 1 calc PR B 2
H10D H 0.9041 0.0267 0.5251 0.079 Uiso 0.50 1 calc PR B 2
C11' C 0.9906(9) 0.1293(9) 0.5521(4) 0.068(3) Uiso 0.50 1 d P B 2
H11D H 1.0491 0.0953 0.5436 0.102 Uiso 0.50 1 calc PR B 2
H11E H 0.9995 0.1625 0.5833 0.102 Uiso 0.50 1 calc PR B 2
H11F H 0.9757 0.1755 0.5264 0.102 Uiso 0.50 1 calc PR B 2
C71' C 0.6136(12) 0.1129(13) 0.5322(6) 0.045(5) Uiso 0.50 1 d P B 2
H71D H 0.6519 0.1696 0.5256 0.067 Uiso 0.50 1 calc PR B 2
H71E H 0.5462 0.1301 0.5323 0.067 Uiso 0.50 1 calc PR B 2
H71F H 0.6252 0.0654 0.5066 0.067 Uiso 0.50 1 calc PR B 2
I1 I 0.188919(19) -0.102462(18) 0.054391(9) 0.03574(14) Uani 1 1 d . . .

loop_
_atom_site_aniso_label
_atom_site_aniso_U_11
_atom_site_aniso_U_22
_atom_site_aniso_U_33
_atom_site_aniso_U_23
_atom_site_aniso_U_13
_atom_site_aniso_U_12
I1 0.04077(19) 0.03213(18) 0.03433(19) -0.00118(9) 0.00335(10) 0.00022(10)

loop_
_atom_type_symbol
_atom_type_description
_atom_type_scat_dispersion_real
_atom_type_scat_dispersion_imag
_atom_type_scat_source
C C 0.0033 0.0016 'International Tables Vol C Tables 4.2.6.8 and 6.1.1.4'
H H 0.0000 0.0000 'International Tables Vol C Tables 4.2.6.8 and 6.1.1.4'
N N 0.0061 0.0033 'International Tables Vol C Tables 4.2.6.8 and 6.1.1.4'
I I -0.4742 1.8119 'International Tables Vol C Tables 4.2.6.8 and 6.1.1.4'

loop_
_geom_angle_atom_site_label_1
_geom_angle_atom_site_label_2
_geom_angle_atom_site_label_3
_geom_angle
C71 N1 C7 100.9(9)
C71 N1 C8 112.4(9)
C7 N1 C8 108.0(7)
C71 N1 C2 114.5(9)
C7 N1 C2 113.4(7)
C8 N1 C2 107.5(7)
C3 C2 N1 114.1(7)
C4 C3 C2 114.0(7)
C3 C4 C5 113.8(8)
C4 C5 C6 113.4(8)
C5 C6 C7 111.5(7)
N1 C7 C6 115.0(7)
N1 C8 C9 116.7(7)
C10 C9 C8 105.9(8)
C11 C10 C9 110.5(10)
C7' N1' C8' 113.0(9)
C7' N1' C71' 120.6(11)
C8' N1' C71' 101.9(9)
C7' N1' C2' 112.6(8)
C8' N1' C2' 105.0(8)
C71' N1' C2' 102.0(9)
C3' C2' N1' 115.9(8)
C4' C3' C2' 117.2(9)
C5' C4' C3' 120.3(9)
C4' C5' C6' 114.1(10)
C7' C6' C5' 119.2(11)
C6' C7' N1' 120.3(9)
C9' C8' N1' 114.3(9)
C8' C9' C10' 113.3(10)
C11' C10' C9' 116.0(12)

loop_
_geom_bond_atom_site_label_1
_geom_bond_atom_site_label_2
_geom_bond_distance
N1 C71 1.441(17)
N1 C7 1.501(12)
N1 C8 1.508(12)
N1 C2 1.541(12)
C2 C3 1.533(11)
C3 C4 1.531(12)
C4 C5 1.533(14)
C5 C6 1.539(14)
C6 C7 1.563(10)
C8 C9 1.555(12)
C9 C10 1.536(15)
C10 C11 1.523(16)
N1' C7' 1.478(15)
N1' C8' 1.519(14)
N1' C71' 1.54(2)
N1' C2' 1.584(14)
C2' C3' 1.513(14)
C3' C4' 1.480(14)
C4' C5' 1.466(16)
C5' C6' 1.474(16)
C6' C7' 1.438(15)
C8' C9' 1.472(15)
C9' C10' 1.516(17)
C10' C11' 1.486(18)
